data_7153865
loop_
_publ_author_name
'Jia, Wei-Guo'
'Li, Dan-Dan'
'Dai, Yuan-Chen'
'Zhang, Hui'
'Yan, Li-Qin'
'Sheng, En-Hong'
'Wei, Yun'
'Mu, Xiao-Long'
'Huang, Kuo-Wei'

_publ_section_title
;
 Synthesis and characterization of bisoxazolines- and pybox-copper(ii)
 complexes and their application in the coupling of \a-carbonyls with
 functionalized amines.
;
_journal_issue 29
_journal_name_full 'Organic &amp; biomolecular chemistry'
_journal_page_first 5509
_journal_page_last 5516
_journal_paper_doi 10.1039/c4ob01027b
_journal_volume 12
_journal_year 2014
_chemical_formula_sum 'C20 H32 Cl4 Cu2 N4 O4'
_chemical_formula_weight 661.38
_chemical_name_systematic
;
 ?
;
_space_group_IT_number 61
_symmetry_cell_setting orthorhombic
_symmetry_space_group_name_Hall '-P 2ac 2ab'
_symmetry_space_group_name_H-M 'P b c a'
_atom_sites_solution_hydrogens geom
_atom_sites_solution_primary direct
_atom_sites_solution_secondary difmap
_audit_creation_method SHELXL-97
_cell_angle_alpha 90.00
_cell_angle_beta 90.00
_cell_angle_gamma 90.00
_cell_formula_units_Z 4
_cell_length_a 11.6403(9)
_cell_length_b 14.5767(11)
_cell_length_c 16.4463(12)
_cell_measurement_reflns_used 9964
_cell_measurement_temperature 293(2)
_cell_measurement_theta_max 27.70
_cell_measurement_theta_min 2.48
_cell_volume 2790.6(4)
_computing_cell_refinement 'Bruker SMART'
_computing_data_collection 'Bruker SMART'
_computing_data_reduction 'Bruker SAINT'
_computing_molecular_graphics 'Bruker SHELXTL'
_computing_publication_material 'Bruker SHELXTL'
_computing_structure_refinement 'SHELXL-97 (Sheldrick, 1997)'
_computing_structure_solution 'SHELXS-97 (Sheldrick, 1990)'
_diffrn_ambient_temperature 293(2)
_diffrn_measured_fraction_theta_full 0.998
_diffrn_measured_fraction_theta_max 0.998
_diffrn_measurement_device_type 'CCD area detector'
_diffrn_measurement_method 'phi and omega scans'
_diffrn_radiation_monochromator graphite
_diffrn_radiation_source 'fine-focus sealed tube'
_diffrn_radiation_type MoK\a
_diffrn_radiation_wavelength 0.71073
_diffrn_reflns_av_R_equivalents 0.0299
_diffrn_reflns_av_sigmaI/netI 0.0176
_diffrn_reflns_limit_h_max 14
_diffrn_reflns_limit_h_min -15
_diffrn_reflns_limit_k_max 17
_diffrn_reflns_limit_k_min -19
_diffrn_reflns_limit_l_max 21
_diffrn_reflns_limit_l_min -21
_diffrn_reflns_number 22830
_diffrn_reflns_theta_full 27.69
_diffrn_reflns_theta_max 27.69
_diffrn_reflns_theta_min 2.48
_exptl_absorpt_coefficient_mu 1.939
_exptl_absorpt_correction_T_max 0.8006
_exptl_absorpt_correction_T_min 0.7340
_exptl_absorpt_correction_type multi-scan
_exptl_crystal_colour colorless
_exptl_crystal_density_diffrn 1.574
_exptl_crystal_density_method 'not measured'
_exptl_crystal_description block
_exptl_crystal_F_000 1352
_exptl_crystal_size_max 0.17
_exptl_crystal_size_mid 0.14
_exptl_crystal_size_min 0.12
_refine_diff_density_max 0.510
_refine_diff_density_min -0.301
_refine_diff_density_rms 0.050
_refine_ls_extinction_method none
_refine_ls_goodness_of_fit_ref 1.042
_refine_ls_hydrogen_treatment constr
_refine_ls_matrix_type full
_refine_ls_number_parameters 158
_refine_ls_number_reflns 3261
_refine_ls_number_restraints 0
_refine_ls_restrained_S_all 1.042
_refine_ls_R_factor_all 0.0354
_refine_ls_R_factor_gt 0.0264
_refine_ls_shift/su_max 0.001
_refine_ls_shift/su_mean 0.000
_refine_ls_structure_factor_coef Fsqd
_refine_ls_weighting_details 'calc w=1/[\s^2^(Fo^2^)+(0.0348P)^2^+1.1856P] where P=(Fo^2^+2Fc^2^)/3'
_refine_ls_weighting_scheme calc
_refine_ls_wR_factor_gt 0.0676
_refine_ls_wR_factor_ref 0.0722
_reflns_number_gt 2676
_reflns_number_total 3261
_reflns_threshold_expression >2sigma(I)
_cod_data_source_file c4ob01027b2.cif
_cod_data_source_block 121212b_0m
_cod_depositor_comments
;
The following automatic conversions were performed:

'_symmetry_cell_setting' value 'Orthorhombic' changed to
'orthorhombic' according to
/usr/data/users/saulius/crontab/automatic-downloads/rss-feeds/RSC/lib/dictionaries/cif_core.dic
dictionary named 'cif_core.dic' version 2.4.2 from 2011-04-26.

Automatic conversion script
Id: cif_fix_values 2281 2013-09-26 08:29:07Z andrius 

 Adding full bibliography for 7153865--7153868.cif.
;
_cod_original_sg_symbol_H-M Pbca
_cod_database_code 7153865

loop_
_symmetry_equiv_pos_as_xyz
'x, y, z'
'-x+1/2, -y, z+1/2'
'-x, y+1/2, -z+1/2'
'x+1/2, -y+1/2, -z'
'-x, -y, -z'
'x-1/2, y, -z-1/2'
'x, -y-1/2, z-1/2'
'-x-1/2, y-1/2, z'

loop_
_atom_site_label
_atom_site_type_symbol
_atom_site_fract_x
_atom_site_fract_y
_atom_site_fract_z
_atom_site_U_iso_or_equiv
_atom_site_adp_type
_atom_site_occupancy
_atom_site_symmetry_multiplicity
_atom_site_calc_flag
_atom_site_refinement_flags
C1 C 0.23725(18) 0.47212(16) 0.27851(11) 0.0427(5) Uani 1 1 d .
Cl1 Cl 0.29414(4) 0.49414(4) 0.49771(3) 0.04699(13) Uani 1 1 d .
Cu1 Cu 0.12258(2) 0.439212(16) 0.462084(13) 0.03598(9) Uani 1 1 d .
N1 N 0.16813(14) 0.42418(11) 0.34287(9) 0.0355(3) Uani 1 1 d .
O1 O 0.13826(15) 0.33970(12) 0.23084(8) 0.0597(4) Uani 1 1 d .
C2 C 0.1907(2) 0.42510(19) 0.20153(13) 0.0603(6) Uani 1 1 d .
H2A H 0.1341 0.4635 0.1748 0.072 Uiso 1 1 calc R
H2B H 0.2525 0.4122 0.1636 0.072 Uiso 1 1 calc R
Cl2 Cl 0.04473(5) 0.45400(4) 0.58769(3) 0.04468(13) Uani 1 1 d .
N2 N 0.04236(14) 0.31277(11) 0.43474(9) 0.0361(3) Uani 1 1 d .
O2 O 0.01502(16) 0.21353(11) 0.33192(9) 0.0636(5) Uani 1 1 d .
C3 C 0.12400(18) 0.35434(15) 0.30976(11) 0.0407(4) Uani 1 1 d .
C4 C 0.3635(2) 0.4493(2) 0.29183(16) 0.0623(7) Uani 1 1 d .
H4A H 0.3870 0.4706 0.3445 0.093 Uiso 1 1 calc R
H4B H 0.4090 0.4788 0.2508 0.093 Uiso 1 1 calc R
H4C H 0.3742 0.3841 0.2886 0.093 Uiso 1 1 calc R
C5 C 0.2156(2) 0.57399(17) 0.27943(16) 0.0633(7) Uani 1 1 d .
H5A H 0.1347 0.5853 0.2739 0.095 Uiso 1 1 calc R
H5B H 0.2558 0.6022 0.2351 0.095 Uiso 1 1 calc R
H5C H 0.2423 0.5993 0.3299 0.095 Uiso 1 1 calc R
C6 C -0.03006(16) 0.23920(13) 0.47209(12) 0.0377(4) Uani 1 1 d .
C7 C -0.0340(3) 0.16759(18) 0.40352(15) 0.0719(8) Uani 1 1 d .
H7A H 0.0110 0.1140 0.4179 0.086 Uiso 1 1 calc R
H7B H -0.1125 0.1486 0.3930 0.086 Uiso 1 1 calc R
C8 C 0.05756(18) 0.29098(13) 0.36118(12) 0.0420(5) Uani 1 1 d .
C9 C -0.1458(2) 0.27807(19) 0.4928(2) 0.0747(8) Uani 1 1 d .
H9A H -0.1369 0.3272 0.5311 0.112 Uiso 1 1 calc R
H9B H -0.1929 0.2309 0.5162 0.112 Uiso 1 1 calc R
H9C H -0.1817 0.3009 0.4443 0.112 Uiso 1 1 calc R
C10 C 0.0281(2) 0.20112(17) 0.54653(16) 0.0593(6) Uani 1 1 d .
H10A H 0.1023 0.1774 0.5319 0.089 Uiso 1 1 calc R
H10B H -0.0179 0.1527 0.5690 0.089 Uiso 1 1 calc R
H10C H 0.0371 0.2490 0.5862 0.089 Uiso 1 1 calc R

loop_
_atom_site_aniso_label
_atom_site_aniso_U_11
_atom_site_aniso_U_22
_atom_site_aniso_U_33
_atom_site_aniso_U_23
_atom_site_aniso_U_13
_atom_site_aniso_U_12
C1 0.0394(11) 0.0602(12) 0.0285(9) 0.0102(9) 0.0056(8) -0.0031(9)
Cl1 0.0403(3) 0.0548(3) 0.0459(3) -0.0096(2) -0.0061(2) -0.0056(2)
Cu1 0.03615(14) 0.04632(15) 0.02547(12) -0.00395(9) 0.00187(9) -0.00502(10)
N1 0.0349(8) 0.0463(9) 0.0253(7) 0.0021(6) 0.0037(6) -0.0029(7)
O1 0.0818(12) 0.0717(11) 0.0254(7) -0.0082(7) 0.0059(7) -0.0135(9)
C2 0.0675(16) 0.0846(18) 0.0288(10) 0.0069(10) 0.0072(10) -0.0104(13)
Cl2 0.0502(3) 0.0584(3) 0.0254(2) -0.00152(19) 0.00229(19) 0.0052(2)
N2 0.0432(9) 0.0348(8) 0.0304(7) 0.0003(6) 0.0022(7) -0.0061(7)
O2 0.0910(13) 0.0562(10) 0.0435(8) -0.0162(7) 0.0059(8) -0.0281(9)
C3 0.0449(11) 0.0515(12) 0.0257(8) -0.0018(8) 0.0018(8) -0.0005(9)
C4 0.0419(13) 0.096(2) 0.0488(13) 0.0175(13) 0.0091(10) 0.0012(12)
C5 0.0682(17) 0.0632(15) 0.0586(14) 0.0205(12) 0.0116(13) -0.0032(13)
C6 0.0371(10) 0.0322(9) 0.0438(10) 0.0025(8) 0.0031(8) -0.0034(8)
C7 0.105(2) 0.0537(15) 0.0575(15) -0.0083(12) 0.0118(15) -0.0301(15)
C8 0.0494(12) 0.0413(11) 0.0352(9) -0.0043(8) -0.0012(9) -0.0061(9)
C9 0.0393(13) 0.0568(15) 0.128(3) 0.0170(16) 0.0120(15) 0.0032(11)
C10 0.0613(15) 0.0532(14) 0.0635(14) 0.0220(11) -0.0050(12) -0.0020(11)

loop_
_atom_type_symbol
_atom_type_description
_atom_type_scat_dispersion_real
_atom_type_scat_dispersion_imag
_atom_type_scat_source
N N 0.0061 0.0033 'International Tables Vol C Tables 4.2.6.8 and 6.1.1.4'
O O 0.0106 0.0060 'International Tables Vol C Tables 4.2.6.8 and 6.1.1.4'
Cl Cl 0.1484 0.1585 'International Tables Vol C Tables 4.2.6.8 and 6.1.1.4'
Cu Cu 0.3201 1.2651 'International Tables Vol C Tables 4.2.6.8 and 6.1.1.4'
C C 0.0033 0.0016 'International Tables Vol C Tables 4.2.6.8 and 6.1.1.4'
H H 0.0000 0.0000 'International Tables Vol C Tables 4.2.6.8 and 6.1.1.4'

loop_
_geom_angle_atom_site_label_1
_geom_angle_atom_site_label_2
_geom_angle_atom_site_label_3
_geom_angle
_geom_angle_site_symmetry_3
N1 C1 C5 111.21(18) .
N1 C1 C4 108.30(17) .
C5 C1 C4 112.1(2) .
N1 C1 C2 100.61(17) .
C5 C1 C2 112.9(2) .
C4 C1 C2 111.2(2) .
N1 Cu1 N2 79.46(6) .
N1 Cu1 Cl1 93.34(5) .
N2 Cu1 Cl1 139.85(5) .
N1 Cu1 Cl2 171.46(5) .
N2 Cu1 Cl2 95.75(4) .
Cl1 Cu1 Cl2 94.84(2) .
N1 Cu1 Cl2 87.53(5) 5_566
N2 Cu1 Cl2 97.06(5) 5_566
Cl1 Cu1 Cl2 122.25(2) 5_566
Cl2 Cu1 Cl2 86.052(18) 5_566
C3 N1 C1 106.79(16) .
C3 N1 Cu1 113.24(13) .
C1 N1 Cu1 139.95(13) .
C3 O1 C2 103.71(17) .
O1 C2 C1 104.72(16) .
O1 C2 H2A 110.8 .
C1 C2 H2A 110.8 .
O1 C2 H2B 110.8 .
C1 C2 H2B 110.8 .
H2A C2 H2B 108.9 .
Cu1 Cl2 Cu1 93.950(18) 5_566
C8 N2 C6 106.97(16) .
C8 N2 Cu1 111.16(13) .
C6 N2 Cu1 141.85(12) .
C8 O2 C7 104.04(16) .
N1 C3 O1 120.05(19) .
N1 C3 C8 118.13(17) .
O1 C3 C8 121.82(18) .
C1 C4 H4A 109.5 .
C1 C4 H4B 109.5 .
H4A C4 H4B 109.5 .
C1 C4 H4C 109.5 .
H4A C4 H4C 109.5 .
H4B C4 H4C 109.5 .
C1 C5 H5A 109.5 .
C1 C5 H5B 109.5 .
H5A C5 H5B 109.5 .
C1 C5 H5C 109.5 .
H5A C5 H5C 109.5 .
H5B C5 H5C 109.5 .
N2 C6 C9 109.17(17) .
N2 C6 C10 110.16(16) .
C9 C6 C10 111.0(2) .
N2 C6 C7 101.68(15) .
C9 C6 C7 113.3(2) .
C10 C6 C7 111.1(2) .
O2 C7 C6 105.47(17) .
O2 C7 H7A 110.6 .
C6 C7 H7A 110.6 .
O2 C7 H7B 110.6 .
C6 C7 H7B 110.6 .
H7A C7 H7B 108.8 .
N2 C8 O2 120.69(19) .
N2 C8 C3 117.78(17) .
O2 C8 C3 121.53(17) .
C6 C9 H9A 109.5 .
C6 C9 H9B 109.5 .
H9A C9 H9B 109.5 .
C6 C9 H9C 109.5 .
H9A C9 H9C 109.5 .
H9B C9 H9C 109.5 .
C6 C10 H10A 109.5 .
C6 C10 H10B 109.5 .
H10A C10 H10B 109.5 .
C6 C10 H10C 109.5 .
H10A C10 H10C 109.5 .
H10B C10 H10C 109.5 .

loop_
_geom_bond_atom_site_label_1
_geom_bond_atom_site_label_2
_geom_bond_distance
_geom_bond_site_symmetry_2
C1 N1 1.502(2) .
C1 C5 1.506(3) .
C1 C4 1.523(3) .
C1 C2 1.538(3) .
Cl1 Cu1 2.2299(6) .
Cu1 N1 2.0429(15) .
Cu1 N2 2.1144(16) .
Cu1 Cl2 2.2660(5) .
Cu1 Cl2 2.6241(6) 5_566
N1 C3 1.264(3) .
O1 C3 1.326(2) .
O1 C2 1.468(3) .
C2 H2A 0.9700 .
C2 H2B 0.9700 .
Cl2 Cu1 2.6240(6) 5_566
N2 C8 1.263(2) .
N2 C6 1.496(2) .
O2 C8 1.323(2) .
O2 C7 1.470(3) .
C3 C8 1.472(3) .
C4 H4A 0.9600 .
C4 H4B 0.9600 .
C4 H4C 0.9600 .
C5 H5A 0.9600 .
C5 H5B 0.9600 .
C5 H5C 0.9600 .
C6 C9 1.501(3) .
C6 C10 1.505(3) .
C6 C7 1.537(3) .
C7 H7A 0.9700 .
C7 H7B 0.9700 .
C9 H9A 0.9600 .
C9 H9B 0.9600 .
C9 H9C 0.9600 .
C10 H10A 0.9600 .
C10 H10B 0.9600 .
C10 H10C 0.9600 .
